data_7121175
loop_
_publ_author_name
'Frogley, Benjamin J.'
'Hill, Anthony F.'

_publ_section_title
;
 A complete set of pnictocarbynes: [M([triple bond, length as
 m-dash]CAPh<sub>2</sub>)(CO)<sub>2</sub>(Tp*)] (M = Mo, W; A = N, P, As,
 Sb, Bi; Tp* = hydrotris(dimethylpyrazolyl)-borate).
;
_journal_issue 17
_journal_name_full 'Chemical communications (Cambridge, England)'
_journal_page_first 2126
_journal_page_last 2129
_journal_paper_doi 10.1039/c8cc00143j
_journal_volume 54
_journal_year 2018
_chemical_formula_sum 'C30 H32 B Bi Mo N6 O2'
_chemical_formula_weight 824.34
_space_group_crystal_system monoclinic
_space_group_IT_number 4
_space_group_name_Hall 'P 2yb'
_space_group_name_H-M_alt 'P 1 21 1'
_symmetry_space_group_name_Hall 'P 2yb'
_symmetry_space_group_name_H-M 'P 1 21 1'
_atom_sites_solution_hydrogens mixed
_audit_creation_method SHELXL-2016/6
_audit_update_record
;
2017-11-29 deposited with the CCDC.
2018-01-22 downloaded from the CCDC.
;
_cell_angle_alpha 90
_cell_angle_beta 90.271(3)
_cell_angle_gamma 90
_cell_formula_units_Z 2
_cell_length_a 10.2310(3)
_cell_length_b 14.2033(4)
_cell_length_c 10.5668(4)
_cell_measurement_reflns_used 5235
_cell_measurement_temperature 150.0(2)
_cell_measurement_theta_max 28.0800
_cell_measurement_theta_min 3.8410
_cell_volume 1535.49(9)
_computing_cell_refinement 'CrysAlisPro 1.171.38.46 (Rigaku OD, 2015)'
_computing_data_collection 'CrysAlisPro 1.171.38.46 (Rigaku OD, 2015)'
_computing_data_reduction 'CrysAlisPro 1.171.38.46 (Rigaku OD, 2015)'
_computing_structure_refinement 'SHELXL-2016/6 (Sheldrick, 2016)'
_diffrn_ambient_temperature 150.0(2)
_diffrn_detector_area_resol_mean 10.3744
_diffrn_measured_fraction_theta_full 0.997
_diffrn_measured_fraction_theta_max 0.848
_diffrn_measurement_device_type 'New Xcalibur, Atlas'
_diffrn_measurement_method '\w scans'
_diffrn_radiation_type MoK\a
_diffrn_radiation_wavelength 0.71073
_diffrn_reflns_av_R_equivalents 0.0327
_diffrn_reflns_av_unetI/netI 0.0530
_diffrn_reflns_Laue_measured_fraction_full 0.997
_diffrn_reflns_Laue_measured_fraction_max 0.848
_diffrn_reflns_limit_h_max 13
_diffrn_reflns_limit_h_min -13
_diffrn_reflns_limit_k_max 19
_diffrn_reflns_limit_k_min -18
_diffrn_reflns_limit_l_max 11
_diffrn_reflns_limit_l_min -13
_diffrn_reflns_number 12168
_diffrn_reflns_point_group_measured_fraction_full 0.965
_diffrn_reflns_point_group_measured_fraction_max 0.772
_diffrn_reflns_theta_full 25.242
_diffrn_reflns_theta_max 28.770
_diffrn_reflns_theta_min 3.457
_diffrn_source 'fine-focus sealed X-ray tube'
_exptl_absorpt_coefficient_mu 6.168
_exptl_absorpt_correction_T_max 1.00000
_exptl_absorpt_correction_T_min 0.74450
_exptl_absorpt_correction_type multi-scan
_exptl_absorpt_process_details
;
CrysAlisPro 1.171.38.46 (Rigaku Oxford Diffraction, 2015)
Empirical absorption correction using spherical harmonics,
 implemented in SCALE3 ABSPACK scaling algorithm.
;
_exptl_crystal_colour yellow
_exptl_crystal_density_diffrn 1.783
_exptl_crystal_description needle
_exptl_crystal_F_000 800
_exptl_crystal_size_max 0.492
_exptl_crystal_size_mid 0.074
_exptl_crystal_size_min 0.048
_refine_diff_density_max 1.041
_refine_diff_density_min -0.783
_refine_diff_density_rms 0.116
_refine_ls_abs_structure_details
;
 Flack x determined using 2243 quotients [(I+)-(I-)]/[(I+)+(I-)]
 (Parsons, Flack and Wagner, Acta Cryst. B69 (2013) 249-259).
;
_refine_ls_abs_structure_Flack -0.029(3)
_refine_ls_extinction_method none
_refine_ls_goodness_of_fit_ref 1.018
_refine_ls_hydrogen_treatment mixed
_refine_ls_matrix_type full
_refine_ls_number_parameters 380
_refine_ls_number_reflns 6154
_refine_ls_number_restraints 1
_refine_ls_restrained_S_all 1.018
_refine_ls_R_factor_all 0.0376
_refine_ls_R_factor_gt 0.0322
_refine_ls_shift/su_max 0.001
_refine_ls_shift/su_mean 0.000
_refine_ls_structure_factor_coef Fsqd
_refine_ls_weighting_details 'w=1/[\s^2^(Fo^2^)+(0.0263P)^2^] where P=(Fo^2^+2Fc^2^)/3'
_refine_ls_weighting_scheme calc
_refine_ls_wR_factor_gt 0.0609
_refine_ls_wR_factor_ref 0.0637
_reflns_Friedel_coverage 0.755
_reflns_Friedel_fraction_full 0.931
_reflns_Friedel_fraction_max 0.691
_reflns_number_gt 5691
_reflns_number_total 6154
_reflns_threshold_expression 'I > 2\s(I)'
_cod_data_source_file c8cc00143j2.cif
_cod_data_source_block Compound_6a
_cod_depositor_comments 'Adding full bibliography for 7121172--7121177.cif.'
_cod_database_code 7121175
_shelx_shelxl_version_number 2016/6
_shelx_space_group_comment
;
The symmetry employed for this shelxl refinement is uniquely defined
by the following loop, which should always be used as a source of
symmetry information in preference to the above space-group names.
They are only intended as comments.
;

loop_
_space_group_symop_operation_xyz
'x, y, z'
'-x, y+1/2, -z'

loop_
_atom_site_label
_atom_site_type_symbol
_atom_site_fract_x
_atom_site_fract_y
_atom_site_fract_z
_atom_site_U_iso_or_equiv
_atom_site_adp_type
_atom_site_occupancy
_atom_site_site_symmetry_order
_atom_site_calc_flag
_atom_site_refinement_flags_posn
_atom_site_refinement_flags_adp
Bi Bi -0.07369(3) 0.37996(2) 0.35996(3) 0.02160(9) Uani 1 1 d . .
Mo Mo 0.06889(7) 0.20718(5) 0.63131(7) 0.01522(18) Uani 1 1 d . .
C4 C 0.0872(8) 0.3368(5) 0.2281(8) 0.0211(18) Uani 1 1 d . .
N4 N 0.2434(6) 0.0761(4) 0.8182(7) 0.0212(17) Uani 1 1 d . .
C28 C 0.2938(8) 0.3604(5) 0.7108(7) 0.023(2) Uani 1 1 d . .
C27 C 0.4236(7) 0.3611(6) 0.7551(8) 0.024(2) Uani 1 1 d . .
H27 H 0.473099 0.413790 0.776124 0.029 Uiso 1 1 calc R U
N6 N 0.3614(7) 0.2150(4) 0.7247(7) 0.0192(16) Uani 1 1 d . .
N2 N 0.3121(6) 0.0750(4) 0.5898(6) 0.0184(14) Uani 1 1 d . .
C17 C 0.1952(7) 0.0659(5) 0.4171(7) 0.0197(18) Uani 1 1 d . .
C19 C 0.3706(8) 0.0099(5) 0.5154(8) 0.0227(18) Uani 1 1 d . .
C18 C 0.2987(8) 0.0032(6) 0.4051(8) 0.0237(19) Uani 1 1 d . .
H18 H 0.316032 -0.035559 0.336309 0.028 Uiso 1 1 calc R U
C23 C 0.1292(9) 0.0108(6) 0.9700(8) 0.031(2) Uani 1 1 d . .
H23 H 0.105557 -0.024385 1.040541 0.037 Uiso 1 1 calc R U
N3 N 0.1164(6) 0.1068(4) 0.8024(6) 0.0205(14) Uani 1 1 d . .
N1 N 0.2023(6) 0.1090(4) 0.5296(6) 0.0194(14) Uani 1 1 d . .
C26 C 0.4625(7) 0.2695(6) 0.7610(8) 0.0219(18) Uani 1 1 d . .
O2 O -0.1076(5) 0.3383(4) 0.7974(6) 0.0318(15) Uani 1 1 d . .
C22 C 0.0476(8) 0.0658(5) 0.8950(8) 0.0233(18) Uani 1 1 d . .
C14 C -0.4221(10) 0.1930(7) 0.3861(11) 0.038(2) Uani 1 1 d . .
H14 H -0.482357 0.182723 0.450252 0.046 Uiso 1 1 calc R U
C16 C 0.0898(8) 0.0876(6) 0.3233(8) 0.0267(19) Uani 1 1 d . .
H16A H 0.009297 0.098876 0.367108 0.040 Uiso 1 1 calc R U
H16B H 0.079055 0.035252 0.266754 0.040 Uiso 1 1 calc R U
H16C H 0.113252 0.142638 0.275826 0.040 Uiso 1 1 calc R U
C24 C 0.2515(8) 0.0189(5) 0.9189(8) 0.029(2) Uani 1 1 d . .
C8 C 0.1760(9) 0.2936(7) 0.0252(9) 0.038(2) Uani 1 1 d . .
H8 H 0.162846 0.278444 -0.059487 0.046 Uiso 1 1 calc R U
N5 N 0.2571(6) 0.2705(5) 0.6934(6) 0.0172(15) Uani 1 1 d . .
C20 C 0.4949(8) -0.0388(6) 0.5528(10) 0.033(2) Uani 1 1 d . .
H20A H 0.562081 0.007268 0.566858 0.050 Uiso 1 1 calc R U
H20B H 0.521090 -0.080726 0.486384 0.050 Uiso 1 1 calc R U
H20C H 0.481011 -0.073984 0.629107 0.050 Uiso 1 1 calc R U
C3 C -0.0412(7) 0.2894(6) 0.7386(8) 0.0189(17) Uani 1 1 d . .
O1 O -0.1844(6) 0.0866(4) 0.5787(7) 0.0383(16) Uani 1 1 d . .
C21 C -0.0965(8) 0.0826(6) 0.9121(9) 0.035(2) Uani 1 1 d . .
H21A H -0.116814 0.146698 0.891023 0.053 Uiso 1 1 calc R U
H21B H -0.119735 0.070710 0.998573 0.053 Uiso 1 1 calc R U
H21C H -0.144924 0.041053 0.857652 0.053 Uiso 1 1 calc R U
C13 C -0.4367(10) 0.1486(7) 0.2718(12) 0.044(3) Uani 1 1 d . .
H13 H -0.506601 0.108064 0.257878 0.053 Uiso 1 1 calc R U
C15 C -0.3189(9) 0.2525(7) 0.4057(9) 0.034(2) Uani 1 1 d . .
H15 H -0.309027 0.280566 0.484693 0.041 Uiso 1 1 calc R U
C9 C 0.0710(8) 0.3175(6) 0.0999(9) 0.030(2) Uani 1 1 d . .
H9 H -0.012033 0.320740 0.064038 0.036 Uiso 1 1 calc R U
C1 C 0.0132(8) 0.2837(6) 0.5081(9) 0.0186(18) Uani 1 1 d . .
C10 C -0.2287(8) 0.2725(6) 0.3125(9) 0.026(2) Uani 1 1 d . .
C2 C -0.0908(8) 0.1299(5) 0.5963(8) 0.0222(18) Uani 1 1 d . .
C25 C 0.3762(10) -0.0261(8) 0.9601(11) 0.050(3) Uani 1 1 d . .
H25A H 0.407405 -0.066680 0.894147 0.075 Uiso 1 1 calc R U
H25B H 0.361409 -0.062312 1.035331 0.075 Uiso 1 1 calc R U
H25C H 0.440153 0.021772 0.977179 0.075 Uiso 1 1 calc R U
B B 0.3500(9) 0.1078(7) 0.7230(9) 0.021(2) Uani 1 1 d . .
C5 C 0.2145(8) 0.3344(6) 0.2788(8) 0.030(2) Uani 1 1 d . .
H5 H 0.228481 0.347527 0.364054 0.036 Uiso 1 1 calc R U
C30 C 0.2058(9) 0.4409(6) 0.6872(10) 0.033(2) Uani 1 1 d . .
H30A H 0.159174 0.431137 0.609269 0.050 Uiso 1 1 calc R U
H30B H 0.256398 0.497688 0.681458 0.050 Uiso 1 1 calc R U
H30C H 0.144748 0.446316 0.755487 0.050 Uiso 1 1 calc R U
C7 C 0.2996(9) 0.2921(7) 0.0755(10) 0.041(2) Uani 1 1 d . .
H7 H 0.370596 0.277277 0.024641 0.049 Uiso 1 1 calc R U
C29 C 0.5917(9) 0.2297(6) 0.8018(10) 0.032(2) Uani 1 1 d . .
H29A H 0.579909 0.191454 0.875766 0.049 Uiso 1 1 calc R U
H29B H 0.650877 0.280260 0.820955 0.049 Uiso 1 1 calc R U
H29C H 0.627087 0.191977 0.734832 0.049 Uiso 1 1 calc R U
C12 C -0.3464(10) 0.1647(8) 0.1776(11) 0.046(3) Uani 1 1 d . .
H12 H -0.353762 0.133775 0.100311 0.055 Uiso 1 1 calc R U
C6 C 0.3184(8) 0.3126(7) 0.2016(10) 0.040(2) Uani 1 1 d . .
H6 H 0.402543 0.311619 0.235215 0.048 Uiso 1 1 calc R U
C11 C -0.2461(11) 0.2264(7) 0.1984(11) 0.040(3) Uani 1 1 d . .
H11 H -0.187269 0.237806 0.133343 0.047 Uiso 1 1 calc R U
H99 H 0.443(7) 0.082(4) 0.752(7) 0.001(19) Uiso 1 1 d . .

loop_
_atom_site_aniso_label
_atom_site_aniso_U_11
_atom_site_aniso_U_22
_atom_site_aniso_U_33
_atom_site_aniso_U_23
_atom_site_aniso_U_13
_atom_site_aniso_U_12
Bi 0.02445(16) 0.02026(14) 0.02010(17) 0.00166(19) 0.00041(11) 0.0030(2)
Mo 0.0155(4) 0.0162(4) 0.0140(5) -0.0005(3) 0.0015(3) -0.0007(3)
C4 0.026(4) 0.016(4) 0.021(5) 0.003(3) 0.007(4) 0.002(3)
N4 0.021(3) 0.022(4) 0.020(4) 0.000(3) -0.005(3) 0.003(3)
C28 0.027(4) 0.025(6) 0.017(4) 0.000(3) 0.004(3) -0.004(4)
C27 0.022(4) 0.023(6) 0.027(5) 0.000(3) -0.001(3) -0.011(4)
N6 0.014(3) 0.024(4) 0.019(4) -0.002(3) -0.004(3) 0.004(3)
N2 0.021(3) 0.018(3) 0.016(4) -0.002(3) 0.002(3) 0.003(3)
C17 0.022(4) 0.017(4) 0.020(4) 0.004(3) 0.003(3) -0.004(3)
C19 0.018(4) 0.024(4) 0.026(5) 0.000(4) 0.001(4) -0.003(3)
C18 0.027(4) 0.024(4) 0.020(5) -0.002(3) 0.008(4) -0.001(4)
C23 0.044(5) 0.029(5) 0.020(5) 0.005(4) 0.005(4) -0.012(4)
N3 0.027(4) 0.020(3) 0.014(4) 0.000(3) -0.001(3) 0.001(3)
N1 0.019(3) 0.022(3) 0.018(4) 0.000(3) 0.000(3) -0.001(3)
C26 0.018(4) 0.032(5) 0.016(4) -0.005(4) 0.000(3) -0.004(4)
O2 0.027(3) 0.034(3) 0.034(4) -0.016(3) 0.007(3) 0.001(3)
C22 0.037(4) 0.013(4) 0.020(4) -0.001(3) 0.009(4) 0.000(4)
C14 0.033(6) 0.030(5) 0.051(7) 0.011(5) 0.007(5) -0.001(5)
C16 0.036(5) 0.030(4) 0.014(5) -0.006(4) -0.002(4) -0.002(4)
C24 0.040(5) 0.027(5) 0.019(5) 0.005(3) -0.012(4) -0.004(4)
C8 0.044(6) 0.050(6) 0.021(5) -0.007(4) 0.007(4) -0.004(5)
N5 0.016(3) 0.023(4) 0.013(4) 0.003(3) -0.004(3) -0.004(3)
C20 0.025(5) 0.032(5) 0.043(6) -0.011(4) -0.002(4) 0.007(4)
C3 0.017(4) 0.022(4) 0.018(5) -0.002(3) -0.001(3) -0.003(4)
O1 0.028(3) 0.035(3) 0.052(5) -0.005(3) -0.004(3) -0.014(3)
C21 0.040(5) 0.035(5) 0.031(6) 0.002(4) 0.020(4) -0.003(4)
C13 0.030(6) 0.037(6) 0.063(9) 0.008(6) -0.012(5) -0.006(5)
C15 0.033(5) 0.044(6) 0.026(6) 0.003(5) -0.003(4) -0.001(5)
C9 0.031(5) 0.033(5) 0.027(5) 0.002(4) -0.004(4) -0.004(4)
C1 0.018(4) 0.021(4) 0.017(4) -0.005(3) 0.004(3) -0.005(3)
C10 0.024(4) 0.027(5) 0.027(5) 0.009(4) 0.000(4) 0.002(4)
C2 0.025(4) 0.022(4) 0.020(5) -0.004(3) -0.002(4) 0.002(4)
C25 0.059(7) 0.047(6) 0.045(7) 0.025(5) -0.024(6) 0.000(6)
B 0.020(5) 0.021(5) 0.021(6) 0.000(4) -0.002(4) 0.004(4)
C5 0.034(5) 0.038(5) 0.017(5) -0.004(4) 0.000(4) -0.005(4)
C30 0.033(5) 0.024(5) 0.043(6) 0.004(4) -0.007(4) -0.001(4)
C7 0.043(6) 0.048(6) 0.031(6) -0.007(5) 0.011(5) 0.005(5)
C29 0.021(5) 0.040(5) 0.037(6) -0.003(4) 0.003(4) 0.002(4)
C12 0.049(6) 0.049(6) 0.039(7) -0.004(5) -0.004(5) -0.019(5)
C6 0.021(4) 0.058(7) 0.042(6) 0.001(5) 0.004(4) 0.001(5)
C11 0.035(6) 0.054(8) 0.030(7) -0.006(5) 0.001(5) -0.014(5)

loop_
_atom_type_symbol
_atom_type_description
_atom_type_scat_dispersion_real
_atom_type_scat_dispersion_imag
_atom_type_scat_source
C C 0.0033 0.0016 'International Tables Vol C Tables 4.2.6.8 and 6.1.1.4'
H H 0.0000 0.0000 'International Tables Vol C Tables 4.2.6.8 and 6.1.1.4'
B B 0.0013 0.0007 'International Tables Vol C Tables 4.2.6.8 and 6.1.1.4'
N N 0.0061 0.0033 'International Tables Vol C Tables 4.2.6.8 and 6.1.1.4'
O O 0.0106 0.0060 'International Tables Vol C Tables 4.2.6.8 and 6.1.1.4'
Mo Mo -1.6832 0.6857 'International Tables Vol C Tables 4.2.6.8 and 6.1.1.4'
Bi Bi -4.1077 10.2566 'International Tables Vol C Tables 4.2.6.8 and 6.1.1.4'

loop_
_geom_angle_atom_site_label_1
_geom_angle_atom_site_label_2
_geom_angle_atom_site_label_3
_geom_angle
C4 Bi C10 101.2(3)
C4 Bi C1 88.7(3)
C10 Bi C1 91.1(3)
C1 Mo C3 83.0(4)
C1 Mo C2 86.7(4)
C3 Mo C2 87.9(3)
C1 Mo N5 104.0(3)
C3 Mo N5 95.0(3)
C2 Mo N5 169.2(3)
C1 Mo N1 102.9(3)
C3 Mo N1 173.9(3)
C2 Mo N1 94.0(3)
N5 Mo N1 82.1(2)
C1 Mo N3 173.2(3)
C3 Mo N3 91.9(3)
C2 Mo N3 88.6(3)
N5 Mo N3 80.9(2)
N1 Mo N3 82.3(2)
C9 C4 C5 118.2(8)
C9 C4 Bi 125.0(6)
C5 C4 Bi 116.7(6)
C24 N4 N3 110.0(7)
C24 N4 B 130.4(7)
N3 N4 B 119.5(6)
N5 C28 C27 108.4(7)
N5 C28 C30 122.9(8)
C27 C28 C30 128.7(8)
C26 C27 C28 106.5(7)
C26 C27 H27 126.8
C28 C27 H27 126.8
C26 N6 N5 109.6(6)
C26 N6 B 129.4(7)
N5 N6 B 120.8(6)
C19 N2 N1 109.5(6)
C19 N2 B 129.1(7)
N1 N2 B 121.3(6)
N1 C17 C18 109.6(7)
N1 C17 C16 122.1(7)
C18 C17 C16 128.3(7)
N2 C19 C18 107.6(7)
N2 C19 C20 122.5(8)
C18 C19 C20 129.8(8)
C19 C18 C17 106.4(7)
C19 C18 H18 126.8
C17 C18 H18 126.8
C24 C23 C22 106.0(7)
C24 C23 H23 127.0
C22 C23 H23 127.0
C22 N3 N4 105.7(6)
C22 N3 Mo 135.8(5)
N4 N3 Mo 118.4(5)
C17 N1 N2 106.9(6)
C17 N1 Mo 133.0(5)
N2 N1 Mo 119.8(5)
N6 C26 C27 108.2(7)
N6 C26 C29 122.7(7)
C27 C26 C29 129.1(7)
N3 C22 C23 110.2(7)
N3 C22 C21 122.4(7)
C23 C22 C21 127.4(7)
C15 C14 C13 119.9(10)
C15 C14 H14 120.0
C13 C14 H14 120.0
C17 C16 H16A 109.5
C17 C16 H16B 109.5
H16A C16 H16B 109.5
C17 C16 H16C 109.5
H16A C16 H16C 109.5
H16B C16 H16C 109.5
N4 C24 C23 108.1(7)
N4 C24 C25 122.7(8)
C23 C24 C25 129.2(8)
C7 C8 C9 120.1(9)
C7 C8 H8 119.9
C9 C8 H8 119.9
C28 N5 N6 107.3(6)
C28 N5 Mo 131.8(5)
N6 N5 Mo 120.9(5)
C19 C20 H20A 109.5
C19 C20 H20B 109.5
H20A C20 H20B 109.5
C19 C20 H20C 109.5
H20A C20 H20C 109.5
H20B C20 H20C 109.5
O2 C3 Mo 177.6(7)
C22 C21 H21A 109.5
C22 C21 H21B 109.5
H21A C21 H21B 109.5
C22 C21 H21C 109.5
H21A C21 H21C 109.5
H21B C21 H21C 109.5
C14 C13 C12 119.3(10)
C14 C13 H13 120.3
C12 C13 H13 120.3
C14 C15 C10 122.5(10)
C14 C15 H15 118.8
C10 C15 H15 118.8
C8 C9 C4 121.1(8)
C8 C9 H9 119.4
C4 C9 H9 119.4
Mo C1 Bi 175.3(5)
C15 C10 C11 116.1(9)
C15 C10 Bi 116.9(7)
C11 C10 Bi 127.0(7)
O1 C2 Mo 178.2(7)
C24 C25 H25A 109.5
C24 C25 H25B 109.5
H25A C25 H25B 109.5
C24 C25 H25C 109.5
H25A C25 H25C 109.5
H25B C25 H25C 109.5
N6 B N2 109.5(7)
N6 B N4 109.6(7)
N2 B N4 109.4(7)
N6 B H99 106(4)
N2 B H99 112(4)
N4 B H99 110(4)
C6 C5 C4 119.7(8)
C6 C5 H5 120.2
C4 C5 H5 120.2
C28 C30 H30A 109.5
C28 C30 H30B 109.5
H30A C30 H30B 109.5
C28 C30 H30C 109.5
H30A C30 H30C 109.5
H30B C30 H30C 109.5
C8 C7 C6 119.8(9)
C8 C7 H7 120.1
C6 C7 H7 120.1
C26 C29 H29A 109.5
C26 C29 H29B 109.5
H29A C29 H29B 109.5
C26 C29 H29C 109.5
H29A C29 H29C 109.5
H29B C29 H29C 109.5
C11 C12 C13 119.6(11)
C11 C12 H12 120.2
C13 C12 H12 120.2
C7 C6 C5 121.1(9)
C7 C6 H6 119.5
C5 C6 H6 119.5
C12 C11 C10 122.5(11)
C12 C11 H11 118.7
C10 C11 H11 118.7

loop_
_geom_bond_atom_site_label_1
_geom_bond_atom_site_label_2
_geom_bond_distance
Bi C4 2.247(8)
Bi C10 2.255(9)
Bi C1 2.258(8)
Mo C1 1.787(8)
Mo C3 1.983(8)
Mo C2 2.001(8)
Mo N5 2.221(6)
Mo N1 2.231(6)
Mo N3 2.351(6)
C4 C9 1.391(12)
C4 C5 1.406(11)
N4 C24 1.341(10)
N4 N3 1.380(9)
N4 B 1.555(12)
C28 N5 1.344(10)
C28 C27 1.406(10)
C28 C30 1.476(11)
C27 C26 1.363(11)
C27 H27 0.9300
N6 C26 1.346(10)
N6 N5 1.366(9)
N6 B 1.526(11)
N2 C19 1.355(10)
N2 N1 1.376(8)
N2 B 1.531(12)
C17 N1 1.339(10)
C17 C18 1.389(11)
C17 C16 1.494(11)
C19 C18 1.378(12)
C19 C20 1.498(11)
C18 H18 0.9300
C23 C24 1.370(12)
C23 C22 1.389(12)
C23 H23 0.9300
N3 C22 1.342(10)
C26 C29 1.499(12)
O2 C3 1.154(9)
C22 C21 1.505(11)
C14 C15 1.368(14)
C14 C13 1.370(15)
C14 H14 0.9300
C16 H16A 0.9600
C16 H16B 0.9600
C16 H16C 0.9600
C24 C25 1.490(12)
C8 C7 1.370(13)
C8 C9 1.378(12)
C8 H8 0.9300
C20 H20A 0.9600
C20 H20B 0.9600
C20 H20C 0.9600
O1 C2 1.152(9)
C21 H21A 0.9600
C21 H21B 0.9600
C21 H21C 0.9600
C13 C12 1.381(15)
C13 H13 0.9300
C15 C10 1.383(13)
C15 H15 0.9300
C9 H9 0.9300
C10 C11 1.383(14)
C25 H25A 0.9600
C25 H25B 0.9600
C25 H25C 0.9600
B H99 1.06(7)
C5 C6 1.379(12)
C5 H5 0.9300
C30 H30A 0.9600
C30 H30B 0.9600
C30 H30C 0.9600
C7 C6 1.376(13)
C7 H7 0.9300
C29 H29A 0.9600
C29 H29B 0.9600
C29 H29C 0.9600
C12 C11 1.366(14)
C12 H12 0.9300
C6 H6 0.9300
C11 H11 0.9300

loop_
_geom_torsion_atom_site_label_1
_geom_torsion_atom_site_label_2
_geom_torsion_atom_site_label_3
_geom_torsion_atom_site_label_4
_geom_torsion
N5 C28 C27 C26 1.0(9)
C30 C28 C27 C26 -179.9(9)
N1 N2 C19 C18 1.0(8)
B N2 C19 C18 178.6(7)
N1 N2 C19 C20 178.4(7)
B N2 C19 C20 -4.1(12)
N2 C19 C18 C17 -0.5(9)
C20 C19 C18 C17 -177.6(8)
N1 C17 C18 C19 -0.3(9)
C16 C17 C18 C19 178.7(7)
C24 N4 N3 C22 -0.8(8)
B N4 N3 C22 178.0(7)
C24 N4 N3 Mo -179.2(5)
B N4 N3 Mo -0.4(9)
C18 C17 N1 N2 0.9(8)
C16 C17 N1 N2 -178.1(6)
C18 C17 N1 Mo -173.2(5)
C16 C17 N1 Mo 7.8(11)
C19 N2 N1 C17 -1.2(8)
B N2 N1 C17 -179.0(7)
C19 N2 N1 Mo 173.8(5)
B N2 N1 Mo -3.9(8)
N5 N6 C26 C27 0.8(9)
B N6 C26 C27 -175.3(8)
N5 N6 C26 C29 179.8(8)
B N6 C26 C29 3.6(14)
C28 C27 C26 N6 -1.1(9)
C28 C27 C26 C29 180.0(9)
N4 N3 C22 C23 0.8(8)
Mo N3 C22 C23 178.8(6)
N4 N3 C22 C21 179.0(7)
Mo N3 C22 C21 -3.0(12)
C24 C23 C22 N3 -0.5(9)
C24 C23 C22 C21 -178.6(8)
N3 N4 C24 C23 0.5(9)
B N4 C24 C23 -178.1(8)
N3 N4 C24 C25 179.7(8)
B N4 C24 C25 1.1(14)
C22 C23 C24 N4 0.0(9)
C22 C23 C24 C25 -179.1(9)
C27 C28 N5 N6 -0.5(9)
C30 C28 N5 N6 -179.6(8)
C27 C28 N5 Mo 178.1(6)
C30 C28 N5 Mo -1.0(12)
C26 N6 N5 C28 -0.2(9)
B N6 N5 C28 176.4(8)
C26 N6 N5 Mo -179.0(5)
B N6 N5 Mo -2.4(10)
C15 C14 C13 C12 0.0(16)
C13 C14 C15 C10 2.0(16)
C7 C8 C9 C4 -2.6(14)
C5 C4 C9 C8 2.1(12)
Bi C4 C9 C8 178.4(7)
C14 C15 C10 C11 -2.0(14)
C14 C15 C10 Bi 176.0(8)
C26 N6 B N2 -124.8(9)
N5 N6 B N2 59.4(10)
C26 N6 B N4 115.2(9)
N5 N6 B N4 -60.6(10)
C19 N2 B N6 127.3(8)
N1 N2 B N6 -55.5(9)
C19 N2 B N4 -112.6(8)
N1 N2 B N4 64.6(9)
C24 N4 B N6 -121.3(9)
N3 N4 B N6 60.2(9)
C24 N4 B N2 118.6(9)
N3 N4 B N2 -59.8(9)
C9 C4 C5 C6 -0.5(12)
Bi C4 C5 C6 -177.2(7)
C9 C8 C7 C6 1.4(15)
C14 C13 C12 C11 -1.7(17)
C8 C7 C6 C5 0.2(15)
C4 C5 C6 C7 -0.6(14)
C13 C12 C11 C10 1.6(17)
C15 C10 C11 C12 0.2(15)
Bi C10 C11 C12 -177.5(8)
